data_2233106
loop_
_publ_author_name
'Blanco, Magda'
'Garrido, Narciso M.'
'Sanz, Francisca'
'Diez, David'

_publ_section_title
;
 (3<i>S</i>*,4<i>S</i>*,<i>E</i>)-<i>tert</i>-Butyl
 3,4-dibromo-5-oxocyclooct-1-enecarboxylate
;
_journal_coeditor_code BT5753
_journal_issue 1
_journal_name_full 'Acta Crystallographica Section E'
_journal_page_first o232
_journal_paper_doi 10.1107/S1600536811053852
_journal_volume 68
_journal_year 2012
_chemical_formula_iupac 'C13 H18 Br2 O3'
_chemical_formula_moiety 'C13 H18 Br2 O3'
_chemical_formula_sum 'C13 H18 Br2 O3'
_chemical_formula_weight 382.09
_chemical_name_systematic
;
(3<i>S</i>*,4<i>S</i>*,<i>E</i>)-<i>tert</i>-Butyl
3,4-dibromo-5-oxocyclooct-1-enecarboxylate
;
_space_group_IT_number 29
_symmetry_cell_setting orthorhombic
_symmetry_space_group_name_Hall 'P 2c -2ac'
_symmetry_space_group_name_H-M 'P c a 21'
_atom_sites_solution_hydrogens geom
_atom_sites_solution_primary direct
_atom_sites_solution_secondary difmap
_audit_creation_method SHELXL-97
_cell_angle_alpha 90.00
_cell_angle_beta 90.00
_cell_angle_gamma 90.00
_cell_formula_units_Z 4
_cell_length_a 14.0658(4)
_cell_length_b 9.5990(3)
_cell_length_c 11.2657(3)
_cell_measurement_reflns_used 9578
_cell_measurement_temperature 298(2)
_cell_measurement_theta_max 66.47
_cell_measurement_theta_min 4.61
_cell_volume 1521.07(8)
_computing_cell_refinement 'SAINT (Bruker 2006)'
_computing_data_collection 'APEX2 (Bruker 2006)'
_computing_data_reduction 'SAINT (Bruker 2006)'
_computing_molecular_graphics 'Mercury (Macrae <i>et al.</i>, 2006)'
_computing_publication_material 'SHELXTL (Sheldrick, 2008)'
_computing_structure_refinement 'SHELXL97 (Sheldrick, 2008)'
_computing_structure_solution 'SHELXS97 (Sheldrick, 2008)'
_diffrn_ambient_temperature 298(2)
_diffrn_measured_fraction_theta_full 0.959
_diffrn_measured_fraction_theta_max 0.959
_diffrn_measurement_device_type 'Bruker APEXII CCD area-detector'
_diffrn_measurement_method 'phi and omega scans'
_diffrn_radiation_monochromator graphite
_diffrn_radiation_source 'fine-focus sealed tube'
_diffrn_radiation_type CuK\a
_diffrn_radiation_wavelength 1.54178
_diffrn_reflns_av_R_equivalents 0.0483
_diffrn_reflns_av_sigmaI/netI 0.0473
_diffrn_reflns_limit_h_max 16
_diffrn_reflns_limit_h_min -16
_diffrn_reflns_limit_k_max 11
_diffrn_reflns_limit_k_min -11
_diffrn_reflns_limit_l_max 13
_diffrn_reflns_limit_l_min -10
_diffrn_reflns_number 10215
_diffrn_reflns_theta_full 66.47
_diffrn_reflns_theta_max 66.47
_diffrn_reflns_theta_min 4.61
_exptl_absorpt_coefficient_mu 6.756
_exptl_absorpt_correction_T_max 0.509
_exptl_absorpt_correction_T_min 0.370
_exptl_absorpt_correction_type multi-scan
_exptl_absorpt_process_details '(SADABS; Bruker, 2006)'
_exptl_crystal_colour colourless
_exptl_crystal_density_diffrn 1.669
_exptl_crystal_density_method 'not measured'
_exptl_crystal_description prismatic
_exptl_crystal_F_000 760
_exptl_crystal_size_max 0.24
_exptl_crystal_size_mid 0.14
_exptl_crystal_size_min 0.10
_refine_diff_density_max 0.321
_refine_diff_density_min -0.461
_refine_ls_abs_structure_details 'Flack (1983), 803 Friedel pairs'
_refine_ls_abs_structure_Flack 0.06(3)
_refine_ls_extinction_method none
_refine_ls_goodness_of_fit_ref 1.090
_refine_ls_hydrogen_treatment constr
_refine_ls_matrix_type full
_refine_ls_number_parameters 166
_refine_ls_number_reflns 2170
_refine_ls_number_restraints 1
_refine_ls_restrained_S_all 1.090
_refine_ls_R_factor_all 0.0291
_refine_ls_R_factor_gt 0.0289
_refine_ls_shift/su_max 0.001
_refine_ls_shift/su_mean 0.000
_refine_ls_structure_factor_coef Fsqd
_refine_ls_weighting_details 'calc w=1/[\s^2^(Fo^2^)+(0.0448P)^2^+0.2923P] where P=(Fo^2^+2Fc^2^)/3'
_refine_ls_weighting_scheme calc
_refine_ls_wR_factor_gt 0.0741
_refine_ls_wR_factor_ref 0.0746
_reflns_number_gt 2153
_reflns_number_total 2170
_reflns_threshold_expression I>2\s(I)
_cod_data_source_file bt5753.cif
_cod_data_source_block I
_cod_database_code 2233106
_cod_database_fobs_code 2233106

loop_
_symmetry_equiv_pos_as_xyz
'x, y, z'
'-x, -y, z+1/2'
'x+1/2, -y, z'
'-x+1/2, y, z+1/2'

loop_
_atom_site_type_symbol
_atom_site_label
_atom_site_fract_x
_atom_site_fract_y
_atom_site_fract_z
_atom_site_U_iso_or_equiv
_atom_site_adp_type
_atom_site_calc_flag
_atom_site_refinement_flags
_atom_site_occupancy
_atom_site_symmetry_multiplicity
Br Br1 0.76354(2) 0.96781(4) 0.67951(5) 0.04630(14) Uani d . 1 1
Br Br2 0.94176(3) 0.72748(4) 0.77399(5) 0.05922(16) Uani d . 1 1
O O1 0.9457(2) 1.4186(4) 1.0183(4) 0.0671(10) Uani d . 1 1
O O2 0.79492(19) 1.3427(3) 0.9957(3) 0.0429(6) Uani d . 1 1
O O3 0.9590(2) 0.9175(4) 1.0552(3) 0.0605(8) Uani d . 1 1
C C1 0.9148(3) 1.2311(3) 0.8856(4) 0.0368(7) Uani d . 1 1
C C2 0.8510(2) 1.1346(3) 0.8551(3) 0.0359(7) Uani d . 1 1
H H2 0.7890 1.1450 0.8824 0.043 Uiso calc R 1 1
C C3 0.8733(2) 1.0108(3) 0.7796(4) 0.0350(7) Uani d . 1 1
H H3 0.9285 1.0313 0.7294 0.042 Uiso calc R 1 1
C C4 0.8964(3) 0.8890(4) 0.8617(3) 0.0403(7) Uani d . 1 1
H H4 0.8391 0.8632 0.9060 0.048 Uiso calc R 1 1
C C5 0.9749(3) 0.9286(4) 0.9494(4) 0.0403(8) Uani d . 1 1
C C6 1.0669(3) 0.9841(5) 0.9021(4) 0.0481(10) Uani d . 1 1
H H6B 1.0700 0.9652 0.8176 0.058 Uiso calc R 1 1
H H6A 1.1189 0.9347 0.9398 0.058 Uiso calc R 1 1
C C7 1.0806(3) 1.1419(5) 0.9221(5) 0.0503(10) Uani d . 1 1
H H7B 1.0685 1.1627 1.0050 0.060 Uiso calc R 1 1
H H7A 1.1463 1.1655 0.9057 0.060 Uiso calc R 1 1
C C8 1.0164(3) 1.2335(4) 0.8455(4) 0.0455(9) Uani d . 1 1
H H8B 1.0396 1.3286 0.8479 0.055 Uiso calc R 1 1
H H8A 1.0197 1.2018 0.7638 0.055 Uiso calc R 1 1
C C9 0.8876(3) 1.3426(3) 0.9735(3) 0.0407(8) Uani d . 1 1
C C10 0.7509(3) 1.4418(4) 1.0807(5) 0.0488(10) Uani d . 1 1
C C11 0.7934(4) 1.4216(6) 1.2022(4) 0.0701(13) Uani d . 1 1
H H11A 0.7917 1.3246 1.2227 0.105 Uiso calc R 1 1
H H11B 0.7576 1.4740 1.2594 0.105 Uiso calc R 1 1
H H11C 0.8581 1.4534 1.2020 0.105 Uiso calc R 1 1
C C12 0.7647(6) 1.5884(5) 1.0332(7) 0.086(2) Uani d . 1 1
H H12A 0.8314 1.6092 1.0295 0.130 Uiso calc R 1 1
H H12B 0.7338 1.6537 1.0849 0.130 Uiso calc R 1 1
H H12C 0.7377 1.5950 0.9552 0.130 Uiso calc R 1 1
C C13 0.6482(4) 1.3957(6) 1.0791(6) 0.0723(14) Uani d . 1 1
H H13A 0.6223 1.4091 1.0011 0.108 Uiso calc R 1 1
H H13B 0.6125 1.4497 1.1353 0.108 Uiso calc R 1 1
H H13C 0.6444 1.2988 1.1000 0.108 Uiso calc R 1 1

loop_
_atom_site_aniso_label
_atom_site_aniso_U_11
_atom_site_aniso_U_22
_atom_site_aniso_U_33
_atom_site_aniso_U_12
_atom_site_aniso_U_13
_atom_site_aniso_U_23
Br1 0.0408(2) 0.0566(2) 0.0415(2) -0.00053(14) -0.0054(2) -0.01174(18)
Br2 0.0757(3) 0.0393(2) 0.0626(3) 0.01023(16) -0.0059(2) -0.0133(2)
O1 0.0599(18) 0.0619(19) 0.079(3) -0.0142(15) 0.0064(16) -0.0333(17)
O2 0.0436(13) 0.0401(12) 0.0451(15) 0.0075(11) 0.0017(12) -0.0121(11)
O3 0.0719(19) 0.0752(19) 0.0343(17) -0.0037(15) -0.0071(14) 0.0051(16)
C1 0.0403(17) 0.0328(15) 0.0374(19) 0.0002(13) 0.0039(17) -0.0032(14)
C2 0.0355(16) 0.0375(15) 0.0347(18) 0.0076(13) 0.0050(14) -0.0044(14)
C3 0.0347(17) 0.0374(14) 0.0330(17) -0.0026(13) 0.0021(16) -0.0025(15)
C4 0.0439(18) 0.0394(15) 0.038(2) -0.0016(14) 0.0021(17) -0.0007(14)
C5 0.0402(19) 0.0435(16) 0.037(2) 0.0070(16) -0.0026(16) -0.0026(16)
C6 0.0339(19) 0.057(2) 0.054(3) 0.0070(16) -0.0030(17) -0.0068(19)
C7 0.0347(17) 0.060(2) 0.056(3) -0.0034(17) 0.0025(17) -0.0164(19)
C8 0.044(2) 0.0453(17) 0.047(2) -0.0076(15) 0.0098(17) -0.0082(15)
C9 0.050(2) 0.0352(15) 0.037(2) 0.0011(15) 0.0018(16) -0.0017(14)
C10 0.066(2) 0.0397(17) 0.040(2) 0.0135(17) 0.009(2) -0.0088(18)
C11 0.088(3) 0.082(3) 0.041(3) -0.001(3) 0.006(2) -0.006(2)
C12 0.138(5) 0.038(2) 0.083(4) 0.026(3) 0.038(4) 0.002(2)
C13 0.063(3) 0.076(3) 0.078(4) 0.019(2) 0.005(3) -0.023(3)

loop_
_atom_type_symbol
_atom_type_description
_atom_type_scat_dispersion_real
_atom_type_scat_dispersion_imag
_atom_type_scat_source
C C 0.0181 0.0091 'International Tables Vol C Tables 4.2.6.8 and 6.1.1.4'
H H 0.0000 0.0000 'International Tables Vol C Tables 4.2.6.8 and 6.1.1.4'
O O 0.0492 0.0322 'International Tables Vol C Tables 4.2.6.8 and 6.1.1.4'
Br Br -0.6763 1.2805 'International Tables Vol C Tables 4.2.6.8 and 6.1.1.4'

loop_
_geom_angle_atom_site_label_1
_geom_angle_atom_site_label_2
_geom_angle_atom_site_label_3
_geom_angle
C9 O2 C10 122.1(3)
C2 C1 C8 125.0(3)
C2 C1 C9 119.5(3)
C8 C1 C9 115.4(3)
C1 C2 C3 123.9(3)
C1 C2 H2 118.1
C3 C2 H2 118.1
C2 C3 C4 108.0(3)
C2 C3 Br1 109.3(2)
C4 C3 Br1 110.8(2)
C2 C3 H3 109.6
C4 C3 H3 109.6
Br1 C3 H3 109.6
C3 C4 C5 110.8(3)
C3 C4 Br2 111.9(3)
C5 C4 Br2 106.8(2)
C3 C4 H4 109.1
C5 C4 H4 109.1
Br2 C4 H4 109.1
O3 C5 C6 122.5(4)
O3 C5 C4 118.6(4)
C6 C5 C4 118.9(3)
C5 C6 C7 113.9(3)
C5 C6 H6B 108.8
C7 C6 H6B 108.8
C5 C6 H6A 108.8
C7 C6 H6A 108.8
H6B C6 H6A 107.7
C8 C7 C6 114.1(4)
C8 C7 H7B 108.7
C6 C7 H7B 108.7
C8 C7 H7A 108.7
C6 C7 H7A 108.7
H7B C7 H7A 107.6
C1 C8 C7 112.6(4)
C1 C8 H8B 109.1
C7 C8 H8B 109.1
C1 C8 H8A 109.1
C7 C8 H8A 109.1
H8B C8 H8A 107.8
O1 C9 O2 125.9(3)
O1 C9 C1 122.2(3)
O2 C9 C1 111.9(3)
O2 C10 C11 109.7(4)
O2 C10 C13 101.7(4)
C11 C10 C13 110.7(5)
O2 C10 C12 108.3(4)
C11 C10 C12 112.9(5)
C13 C10 C12 113.0(5)
C10 C11 H11A 109.5
C10 C11 H11B 109.5
H11A C11 H11B 109.5
C10 C11 H11C 109.5
H11A C11 H11C 109.5
H11B C11 H11C 109.5
C10 C12 H12A 109.5
C10 C12 H12B 109.5
H12A C12 H12B 109.5
C10 C12 H12C 109.5
H12A C12 H12C 109.5
H12B C12 H12C 109.5
C10 C13 H13A 109.5
C10 C13 H13B 109.5
H13A C13 H13B 109.5
C10 C13 H13C 109.5
H13A C13 H13C 109.5
H13B C13 H13C 109.5

loop_
_geom_bond_atom_site_label_1
_geom_bond_atom_site_label_2
_geom_bond_distance
Br1 C3 1.956(4)
Br2 C4 1.946(4)
O1 C9 1.206(5)
O2 C9 1.328(5)
O2 C10 1.486(5)
O3 C5 1.217(5)
C1 C2 1.334(5)
C1 C8 1.499(5)
C1 C9 1.508(5)
C2 C3 1.495(5)
C2 H2 0.9300
C3 C4 1.526(5)
C3 H3 0.9800
C4 C5 1.529(6)
C4 H4 0.9800
C5 C6 1.498(6)
C6 C7 1.543(6)
C6 H6B 0.9700
C6 H6A 0.9700
C7 C8 1.528(7)
C7 H7B 0.9700
C7 H7A 0.9700
C8 H8B 0.9700
C8 H8A 0.9700
C10 C11 1.507(7)
C10 C13 1.511(7)
C10 C12 1.518(7)
C11 H11A 0.9600
C11 H11B 0.9600
C11 H11C 0.9600
C12 H12A 0.9600
C12 H12B 0.9600
C12 H12C 0.9600
C13 H13A 0.9600
C13 H13B 0.9600
C13 H13C 0.9600

loop_
_geom_hbond_atom_site_label_D
_geom_hbond_atom_site_label_H
_geom_hbond_atom_site_label_A
_geom_hbond_site_symmetry_A
_geom_hbond_distance_DH
_geom_hbond_distance_HA
_geom_hbond_distance_DA
_geom_hbond_angle_DHA
_geom_hbond_publ_flag
C3 H3 O3 2_774 0.9800 2.5700 3.525(5) 165.00 yes
C8 H8A O3 2_774 0.97 2.63 3.590(6) 171.8 yes
